data_7238785
loop_
_publ_author_name
'Xiang, Dexuan'
'Bi, Xihe'
'Liao, Peiqiu'
'Fang, Guichun'
'Wang, Zikun'
'Xin, Xiaoqing'
'Dong, Dewen'

_publ_section_title
;
 Solvent-controlled, regio-switchable formation of 3-/5-arylaminopyrazole
 isomer in cyclocondensation of \b-aminoenones with hydrazides:
 intermolecular hydrogen bonding plays a role
;
_journal_issue 2
_journal_name_full 'RSC Adv.'
_journal_page_first 386
_journal_paper_doi 10.1039/C2RA22647B
_journal_volume 3
_journal_year 2013
_chemical_formula_sum 'C13 H15 Cl N3 O'
_chemical_formula_weight 264.73
_space_group_IT_number 2
_space_group_name_Hall '-P 1'
_space_group_name_H-M_alt 'P -1'
_symmetry_cell_setting triclinic
_symmetry_space_group_name_H-M 'P -1'
_atom_sites_solution_hydrogens geom
_atom_sites_solution_primary direct
_atom_sites_solution_secondary difmap
_audit_creation_method SHELXL-97
_cell_angle_alpha 92.490(2)
_cell_angle_beta 91.719(2)
_cell_angle_gamma 107.966(2)
_cell_formula_units_Z 4
_cell_length_a 10.1813(14)
_cell_length_b 11.4717(15)
_cell_length_c 13.7287(18)
_cell_measurement_reflns_used 7395
_cell_measurement_temperature 185(2)
_cell_measurement_theta_max 25.34
_cell_measurement_theta_min 1.87
_cell_volume 1522.3(4)
_computing_cell_refinement 'Bruker SMART'
_computing_data_collection 'Bruker SMART'
_computing_data_reduction 'Bruker SAINT'
_computing_molecular_graphics 'Bruker SHELXTL'
_computing_publication_material 'Bruker SHELXTL'
_computing_structure_refinement 'SHELXL-97 (Sheldrick, 1997)'
_computing_structure_solution 'SHELXS-97 (Sheldrick, 1990)'
_diffrn_ambient_temperature 185(2)
_diffrn_measured_fraction_theta_full 0.973
_diffrn_measured_fraction_theta_max 0.973
_diffrn_measurement_device_type 'Bruker APEX CCD'
_diffrn_measurement_method 'phi and omega scans'
_diffrn_radiation_monochromator graphite
_diffrn_radiation_source 'fine-focus sealed tube'
_diffrn_radiation_type MoK\a
_diffrn_radiation_wavelength 0.71073
_diffrn_reflns_av_R_equivalents 0.0194
_diffrn_reflns_av_sigmaI/netI 0.0591
_diffrn_reflns_limit_h_max 12
_diffrn_reflns_limit_h_min -12
_diffrn_reflns_limit_k_max 10
_diffrn_reflns_limit_k_min -13
_diffrn_reflns_limit_l_max 16
_diffrn_reflns_limit_l_min -15
_diffrn_reflns_number 7395
_diffrn_reflns_theta_full 25.34
_diffrn_reflns_theta_max 25.34
_diffrn_reflns_theta_min 1.87
_exptl_absorpt_coefficient_mu 0.244
_exptl_absorpt_correction_T_max 0.974
_exptl_absorpt_correction_T_min 0.935
_exptl_absorpt_correction_type multi-scan
_exptl_absorpt_process_details '(SADABS; Sheldrick, 1996)'
_exptl_crystal_density_diffrn 1.155
_exptl_crystal_density_method 'not measured'
_exptl_crystal_F_000 556
_exptl_crystal_size_max 0.31
_exptl_crystal_size_mid 0.23
_exptl_crystal_size_min 0.11
_refine_diff_density_max 0.637
_refine_diff_density_min -0.554
_refine_diff_density_rms 0.076
_refine_ls_extinction_method none
_refine_ls_goodness_of_fit_ref 1.061
_refine_ls_hydrogen_treatment constr
_refine_ls_matrix_type full
_refine_ls_number_parameters 329
_refine_ls_number_reflns 5419
_refine_ls_number_restraints 0
_refine_ls_restrained_S_all 1.061
_refine_ls_R_factor_all 0.1146
_refine_ls_R_factor_gt 0.0779
_refine_ls_shift/su_max 0.001
_refine_ls_shift/su_mean 0.000
_refine_ls_structure_factor_coef Fsqd
_refine_ls_weighting_details 'calc w=1/[\s^2^(Fo^2^)+(0.1365P)^2^] where P=(Fo^2^+2Fc^2^)/3'
_refine_ls_weighting_scheme calc
_refine_ls_wR_factor_gt 0.2134
_refine_ls_wR_factor_ref 0.2315
_reflns_number_gt 3465
_reflns_number_total 5419
_reflns_threshold_expression >2sigma(I)
_cod_data_source_file c2ra22647b.txt
_cod_data_source_block compound1
_cod_depositor_comments
;
The following automatic conversions were performed:

data item '_symmetry_cell_setting' value 'Triclinic' was changed to
'triclinic' in accordance with the
/home/saulius/struct/COD-crude-data/automatic-downloads/DataCite-retrospective/RSC/depositions/lib/dictionaries/cif_core.dic
dictionary named 'cif_core.dic' version 2.4.2 last updated on
2011-04-26.

Automatic conversion script
Id: cif_fix_values 6909 2019-04-08 15:41:33Z antanas 
;
_cod_original_sg_symbol_H-M P-1
_cod_database_code 7238785

loop_
_symmetry_equiv_pos_as_xyz
'x, y, z'
'-x, -y, -z'

loop_
_atom_site_label
_atom_site_type_symbol
_atom_site_fract_x
_atom_site_fract_y
_atom_site_fract_z
_atom_site_U_iso_or_equiv
_atom_site_adp_type
_atom_site_occupancy
_atom_site_symmetry_multiplicity
_atom_site_calc_flag
_atom_site_refinement_flags
C1 C 0.2948(3) 0.4329(3) 0.3565(3) 0.0380(8) Uani 1 1 d .
C2 C 0.4186(3) 0.5293(3) 0.3771(3) 0.0395(9) Uani 1 1 d .
C3 C 0.3899(4) 0.5977(3) 0.4535(3) 0.0421(9) Uani 1 1 d .
C4 C 0.4786(4) 0.7104(4) 0.5085(3) 0.0568(11) Uani 1 1 d .
H4A H 0.4675 0.7830 0.4785 0.085 Uiso 1 1 calc R
H4B H 0.5755 0.7127 0.5069 0.085 Uiso 1 1 calc R
H4C H 0.4513 0.7099 0.5763 0.085 Uiso 1 1 calc R
C5 C 0.5550(3) 0.5510(4) 0.3292(3) 0.0405(9) Uani 1 1 d .
H5A H 0.5645 0.4705 0.3080 0.049 Uiso 1 1 calc R
H5B H 0.6305 0.5902 0.3785 0.049 Uiso 1 1 calc R
C6 C 0.5736(3) 0.6310(3) 0.2411(3) 0.0412(9) Uani 1 1 d .
H6A H 0.5735 0.7141 0.2635 0.049 Uiso 1 1 calc R
H6B H 0.6652 0.6388 0.2147 0.049 Uiso 1 1 calc R
C7 C 0.4648(4) 0.5831(3) 0.1600(3) 0.0414(9) Uani 1 1 d .
H7A H 0.3758 0.5898 0.1826 0.050 Uiso 1 1 calc R
H7B H 0.4906 0.6356 0.1039 0.050 Uiso 1 1 calc R
C8 C 0.1706(4) 0.2391(3) 0.2556(3) 0.0401(9) Uani 1 1 d .
C9 C 0.0454(4) 0.2021(4) 0.3008(3) 0.0552(12) Uani 1 1 d .
H9 H 0.0300 0.2499 0.3549 0.066 Uiso 1 1 calc R
C10 C -0.0556(4) 0.0977(4) 0.2681(4) 0.0719(15) Uani 1 1 d .
H10 H -0.1390 0.0719 0.3018 0.086 Uiso 1 1 calc R
C11 C -0.0393(4) 0.0283(4) 0.1866(4) 0.0689(14) Uani 1 1 d .
C12 C 0.0847(4) 0.0620(4) 0.1424(4) 0.0606(13) Uani 1 1 d .
H12 H 0.0997 0.0135 0.0886 0.073 Uiso 1 1 calc R
C13 C 0.1874(4) 0.1664(3) 0.1763(3) 0.0491(10) Uani 1 1 d .
H13 H 0.2725 0.1894 0.1445 0.059 Uiso 1 1 calc R
C14 C 0.7939(3) 0.4478(3) 0.1292(2) 0.0315(8) Uani 1 1 d .
C15 C 0.9258(3) 0.5370(3) 0.1242(2) 0.0314(8) Uani 1 1 d .
C16 C 0.9081(3) 0.6075(3) 0.0498(2) 0.0328(8) Uani 1 1 d .
C17 C 1.0096(4) 0.7129(3) 0.0063(3) 0.0424(9) Uani 1 1 d .
H17A H 0.9822 0.7161 -0.0623 0.064 Uiso 1 1 calc R
H17B H 1.1016 0.7026 0.0106 0.064 Uiso 1 1 calc R
H17C H 1.0118 0.7894 0.0420 0.064 Uiso 1 1 calc R
C18 C 1.0548(3) 0.5484(3) 0.1832(3) 0.0365(8) Uani 1 1 d .
H18A H 1.1350 0.5830 0.1427 0.044 Uiso 1 1 calc R
H18B H 1.0550 0.4653 0.1998 0.044 Uiso 1 1 calc R
C19 C 1.0734(3) 0.6293(3) 0.2781(3) 0.0389(9) Uani 1 1 d .
H19A H 1.1620 0.6325 0.3116 0.047 Uiso 1 1 calc R
H19B H 1.0799 0.7138 0.2612 0.047 Uiso 1 1 calc R
C20 C 0.9583(4) 0.5861(3) 0.3489(3) 0.0418(9) Uani 1 1 d .
H20A H 0.9829 0.6390 0.4098 0.050 Uiso 1 1 calc R
H20B H 0.8722 0.5956 0.3199 0.050 Uiso 1 1 calc R
C21 C 0.6580(3) 0.2440(3) 0.1875(3) 0.0387(9) Uani 1 1 d .
C22 C 0.5741(4) 0.1999(3) 0.1039(3) 0.0437(9) Uani 1 1 d .
H22 H 0.5828 0.2487 0.0489 0.052 Uiso 1 1 calc R
C23 C 0.4764(4) 0.0827(3) 0.1013(3) 0.0507(10) Uani 1 1 d .
H23 H 0.4191 0.0522 0.0441 0.061 Uiso 1 1 calc R
C24 C 0.4629(4) 0.0118(4) 0.1804(4) 0.0529(11) Uani 1 1 d .
C25 C 0.5451(5) 0.0553(4) 0.2642(4) 0.0598(12) Uani 1 1 d .
H25 H 0.5353 0.0062 0.3191 0.072 Uiso 1 1 calc R
C26 C 0.6421(4) 0.1711(4) 0.2676(3) 0.0512(10) Uani 1 1 d .
H26 H 0.6984 0.2012 0.3253 0.061 Uiso 1 1 calc R
Cl1 Cl -0.17283(15) -0.10161(13) 0.14429(16) 0.1223(8) Uani 1 1 d .
Cl2 Cl 0.34190(13) -0.13432(10) 0.17514(12) 0.0855(5) Uani 1 1 d .
N1 N 0.2562(3) 0.5423(3) 0.4741(2) 0.0434(8) Uani 1 1 d .
H1A H 0.2135 0.5698 0.5203 0.052 Uiso 1 1 calc R
N2 N 0.1948(3) 0.4386(3) 0.4150(2) 0.0413(8) Uani 1 1 d .
N3 N 0.2808(3) 0.3418(3) 0.2828(2) 0.0440(8) Uani 1 1 d .
N4 N 0.7749(3) 0.5621(3) 0.0159(2) 0.0364(7) Uani 1 1 d .
H4 H 0.7392 0.5931 -0.0319 0.044 Uiso 1 1 calc R
N5 N 0.7023(3) 0.4626(2) 0.0645(2) 0.0340(7) Uani 1 1 d .
N6 N 0.7626(3) 0.3572(3) 0.1972(2) 0.0421(8) Uani 1 1 d .
O1 O 0.4456(2) 0.4582(2) 0.12759(17) 0.0388(6) Uani 1 1 d .
H1 H 0.5188 0.4526 0.1041 0.058 Uiso 1 1 calc R
O2 O 0.9329(2) 0.4594(2) 0.37263(18) 0.0399(6) Uani 1 1 d .
H2 H 1.0075 0.4490 0.3916 0.060 Uiso 1 1 calc R

loop_
_atom_site_aniso_label
_atom_site_aniso_U_11
_atom_site_aniso_U_22
_atom_site_aniso_U_33
_atom_site_aniso_U_23
_atom_site_aniso_U_13
_atom_site_aniso_U_12
C1 0.0264(18) 0.053(2) 0.035(2) 0.0078(16) -0.0023(15) 0.0130(16)
C2 0.0277(18) 0.051(2) 0.042(2) 0.0085(17) 0.0002(16) 0.0149(16)
C3 0.035(2) 0.056(2) 0.037(2) 0.0031(17) -0.0043(17) 0.0158(17)
C4 0.049(2) 0.064(3) 0.057(3) -0.004(2) -0.001(2) 0.018(2)
C5 0.0258(18) 0.056(2) 0.041(2) 0.0020(17) -0.0037(16) 0.0140(16)
C6 0.0284(18) 0.043(2) 0.049(2) 0.0017(16) 0.0027(17) 0.0071(15)
C7 0.0335(19) 0.046(2) 0.048(2) 0.0062(17) -0.0013(17) 0.0170(16)
C8 0.0324(19) 0.0370(19) 0.054(2) 0.0149(17) 0.0083(17) 0.0137(15)
C9 0.042(2) 0.045(2) 0.078(3) 0.002(2) 0.026(2) 0.0103(18)
C10 0.046(2) 0.046(2) 0.120(4) -0.002(3) 0.040(3) 0.005(2)
C11 0.046(2) 0.038(2) 0.114(4) -0.006(2) 0.025(3) 0.0010(19)
C12 0.056(3) 0.037(2) 0.087(3) 0.000(2) 0.023(2) 0.0097(19)
C13 0.041(2) 0.043(2) 0.062(3) 0.0029(18) 0.014(2) 0.0111(17)
C14 0.0221(16) 0.0371(18) 0.0337(19) -0.0023(14) -0.0011(15) 0.0077(14)
C15 0.0227(16) 0.0349(18) 0.0358(19) -0.0037(15) 0.0002(15) 0.0087(13)
C16 0.0262(17) 0.0337(17) 0.038(2) -0.0060(14) 0.0021(15) 0.0093(14)
C17 0.041(2) 0.037(2) 0.047(2) 0.0008(16) -0.0014(18) 0.0089(16)
C18 0.0203(16) 0.044(2) 0.042(2) 0.0037(16) 0.0002(15) 0.0064(14)
C19 0.0270(18) 0.0402(19) 0.044(2) -0.0005(16) -0.0069(16) 0.0037(15)
C20 0.035(2) 0.049(2) 0.040(2) -0.0059(16) -0.0031(17) 0.0124(16)
C21 0.0249(17) 0.040(2) 0.047(2) -0.0015(16) 0.0028(17) 0.0050(15)
C22 0.033(2) 0.045(2) 0.052(2) 0.0010(18) -0.0009(18) 0.0113(16)
C23 0.034(2) 0.042(2) 0.072(3) -0.010(2) -0.004(2) 0.0075(17)
C24 0.034(2) 0.037(2) 0.081(3) 0.000(2) 0.002(2) 0.0027(17)
C25 0.058(3) 0.045(2) 0.070(3) 0.014(2) 0.008(2) 0.005(2)
C26 0.045(2) 0.049(2) 0.051(2) 0.0029(19) 0.000(2) 0.0020(18)
Cl1 0.0726(9) 0.0596(8) 0.2056(19) -0.0464(10) 0.0527(11) -0.0192(7)
Cl2 0.0627(8) 0.0413(6) 0.1345(13) 0.0062(7) -0.0029(8) -0.0097(5)
N1 0.0377(17) 0.058(2) 0.0379(18) 0.0015(15) 0.0034(15) 0.0199(15)
N2 0.0323(16) 0.0552(19) 0.0374(17) 0.0021(14) 0.0029(14) 0.0153(14)
N3 0.0280(16) 0.0508(19) 0.0497(19) -0.0030(15) 0.0066(14) 0.0073(14)
N4 0.0271(15) 0.0400(16) 0.0434(17) 0.0037(13) -0.0015(13) 0.0123(12)
N5 0.0234(14) 0.0376(16) 0.0387(17) 0.0026(12) -0.0021(13) 0.0062(12)
N6 0.0296(16) 0.0396(17) 0.0498(19) 0.0026(14) -0.0004(14) 0.0002(13)
O1 0.0231(12) 0.0456(14) 0.0467(15) 0.0025(11) 0.0025(11) 0.0091(10)
O2 0.0265(12) 0.0471(15) 0.0422(15) 0.0027(11) -0.0011(12) 0.0057(11)

loop_
_atom_type_symbol
_atom_type_description
_atom_type_scat_dispersion_real
_atom_type_scat_dispersion_imag
_atom_type_scat_source
C C 0.0033 0.0016 'International Tables Vol C Tables 4.2.6.8 and 6.1.1.4'
H H 0.0000 0.0000 'International Tables Vol C Tables 4.2.6.8 and 6.1.1.4'
N N 0.0061 0.0033 'International Tables Vol C Tables 4.2.6.8 and 6.1.1.4'
O O 0.0106 0.0060 'International Tables Vol C Tables 4.2.6.8 and 6.1.1.4'
Cl Cl 0.1484 0.1585 'International Tables Vol C Tables 4.2.6.8 and 6.1.1.4'

loop_
_geom_angle_atom_site_label_1
_geom_angle_atom_site_label_2
_geom_angle_atom_site_label_3
_geom_angle
N2 C1 N3 124.5(3)
N2 C1 C2 112.7(3)
N3 C1 C2 122.8(3)
C3 C2 C1 104.7(3)
C3 C2 C5 127.1(3)
C1 C2 C5 128.1(3)
N1 C3 C2 106.6(3)
N1 C3 C4 122.7(3)
C2 C3 C4 130.7(3)
C3 C4 H4A 109.5
C3 C4 H4B 109.5
H4A C4 H4B 109.5
C3 C4 H4C 109.5
H4A C4 H4C 109.5
H4B C4 H4C 109.5
C2 C5 C6 114.9(3)
C2 C5 H5A 108.5
C6 C5 H5A 108.5
C2 C5 H5B 108.5
C6 C5 H5B 108.5
H5A C5 H5B 107.5
C7 C6 C5 114.6(3)
C7 C6 H6A 108.6
C5 C6 H6A 108.6
C7 C6 H6B 108.6
C5 C6 H6B 108.6
H6A C6 H6B 107.6
O1 C7 C6 113.9(3)
O1 C7 H7A 108.8
C6 C7 H7A 108.8
O1 C7 H7B 108.8
C6 C7 H7B 108.8
H7A C7 H7B 107.7
N3 C8 C13 116.8(3)
N3 C8 C9 125.8(3)
C13 C8 C9 117.4(4)
C10 C9 C8 120.6(4)
C10 C9 H9 119.7
C8 C9 H9 119.7
C9 C10 C11 121.4(4)
C9 C10 H10 119.3
C11 C10 H10 119.3
C12 C11 C10 118.7(4)
C12 C11 Cl1 121.1(4)
C10 C11 Cl1 120.2(3)
C11 C12 C13 119.8(4)
C11 C12 H12 120.1
C13 C12 H12 120.1
C12 C13 C8 122.1(3)
C12 C13 H13 119.0
C8 C13 H13 119.0
N5 C14 N6 123.6(3)
N5 C14 C15 112.5(3)
N6 C14 C15 123.9(3)
C16 C15 C14 103.8(3)
C16 C15 C18 128.0(3)
C14 C15 C18 128.2(3)
N4 C16 C15 107.5(3)
N4 C16 C17 122.4(3)
C15 C16 C17 130.1(3)
C16 C17 H17A 109.5
C16 C17 H17B 109.5
H17A C17 H17B 109.5
C16 C17 H17C 109.5
H17A C17 H17C 109.5
H17B C17 H17C 109.5
C15 C18 C19 114.4(3)
C15 C18 H18A 108.7
C19 C18 H18A 108.7
C15 C18 H18B 108.7
C19 C18 H18B 108.7
H18A C18 H18B 107.6
C20 C19 C18 114.7(3)
C20 C19 H19A 108.6
C18 C19 H19A 108.6
C20 C19 H19B 108.6
C18 C19 H19B 108.6
H19A C19 H19B 107.6
O2 C20 C19 113.0(3)
O2 C20 H20A 109.0
C19 C20 H20A 109.0
O2 C20 H20B 109.0
C19 C20 H20B 109.0
H20A C20 H20B 107.8
C22 C21 C26 119.1(3)
C22 C21 N6 124.6(3)
C26 C21 N6 116.3(3)
C21 C22 C23 119.6(4)
C21 C22 H22 120.2
C23 C22 H22 120.2
C24 C23 C22 120.6(4)
C24 C23 H23 119.7
C22 C23 H23 119.7
C23 C24 C25 120.3(4)
C23 C24 Cl2 119.9(3)
C25 C24 Cl2 119.8(3)
C24 C25 C26 119.5(4)
C24 C25 H25 120.2
C26 C25 H25 120.2
C25 C26 C21 120.9(4)
C25 C26 H26 119.5
C21 C26 H26 119.5
C3 N1 N2 112.7(3)
C3 N1 H1A 123.6
N2 N1 H1A 123.6
C1 N2 N1 103.3(3)
C8 N3 C1 130.5(3)
C16 N4 N5 112.2(3)
C16 N4 H4 123.9
N5 N4 H4 123.9
C14 N5 N4 104.0(3)
C14 N6 C21 126.8(3)
C7 O1 H1 109.5
C20 O2 H2 109.5

loop_
_geom_bond_atom_site_label_1
_geom_bond_atom_site_label_2
_geom_bond_distance
C1 N2 1.331(4)
C1 N3 1.394(5)
C1 C2 1.408(5)
C2 C3 1.375(5)
C2 C5 1.509(4)
C3 N1 1.357(4)
C3 C4 1.488(5)
C4 H4A 0.9800
C4 H4B 0.9800
C4 H4C 0.9800
C5 C6 1.530(5)
C5 H5A 0.9900
C5 H5B 0.9900
C6 C7 1.506(5)
C6 H6A 0.9900
C6 H6B 0.9900
C7 O1 1.434(4)
C7 H7A 0.9900
C7 H7B 0.9900
C8 N3 1.381(4)
C8 C13 1.390(5)
C8 C9 1.388(5)
C9 C10 1.364(6)
C9 H9 0.9500
C10 C11 1.390(6)
C10 H10 0.9500
C11 C12 1.369(5)
C11 Cl1 1.742(4)
C12 C13 1.376(5)
C12 H12 0.9500
C13 H13 0.9500
C14 N5 1.323(4)
C14 N6 1.397(4)
C14 C15 1.422(4)
C15 C16 1.371(5)
C15 C18 1.489(5)
C16 N4 1.354(4)
C16 C17 1.489(4)
C17 H17A 0.9800
C17 H17B 0.9800
C17 H17C 0.9800
C18 C19 1.539(5)
C18 H18A 0.9900
C18 H18B 0.9900
C19 C20 1.522(5)
C19 H19A 0.9900
C19 H19B 0.9900
C20 O2 1.449(4)
C20 H20A 0.9900
C20 H20B 0.9900
C21 C22 1.387(5)
C21 C26 1.393(5)
C21 N6 1.400(4)
C22 C23 1.402(5)
C22 H22 0.9500
C23 C24 1.370(6)
C23 H23 0.9500
C24 C25 1.381(6)
C24 Cl2 1.745(4)
C25 C26 1.388(5)
C25 H25 0.9500
C26 H26 0.9500
N1 N2 1.375(4)
N1 H1A 0.8800
N4 N5 1.367(4)
N4 H4 0.8800
O1 H1 0.8400
O2 H2 0.8400

loop_
_geom_hbond_atom_site_label_D
_geom_hbond_atom_site_label_H
_geom_hbond_atom_site_label_A
_geom_hbond_distance_DH
_geom_hbond_distance_HA
_geom_hbond_distance_DA
_geom_hbond_angle_DHA
_geom_hbond_site_symmetry_A
O1 H1 N5 0.84 1.93 2.764(3) 170.6 .
O2 H2 N2 0.84 1.96 2.796(4) 169.9 1_655
N1 H1A O2 0.88 2.09 2.891(4) 151.3 2_666
N4 H4 O1 0.88 2.17 2.889(4) 138.4 2_665
